data_2212182
loop_
_publ_author_name
'Li, Xiao-Jun'
'Sun, Shu-Juan'
'Wang, Jing'
'Wang, Yan-Fei'

_publ_section_title
;
 1,3-Bis(5,5-dimethyl-2-oxo-1,3,2-dioxaphosphinan-2-yloxy)benzene
;
_journal_coeditor_code HB2242
_journal_issue 2
_journal_name_full 'Acta Crystallographica Section E'
_journal_page_first o619
_journal_page_last o620
_journal_paper_doi 10.1107/S1600536806055425
_journal_volume 63
_journal_year 2007
_chemical_formula_iupac 'C16 H24 O8 P2'
_chemical_formula_moiety 'C16 H24 O8 P2'
_chemical_formula_sum 'C16 H24 O8 P2'
_chemical_formula_weight 406.29
_chemical_melting_point 440.5(5)
_chemical_name_systematic
;
1,3-Bis(5,5-dimethyl-2-oxo-1,3,2-dioxaphosphinan-2-yloxy)benzene
;
_space_group_IT_number 5
_symmetry_cell_setting monoclinic
_symmetry_space_group_name_Hall 'C 2y'
_symmetry_space_group_name_H-M 'C 1 2 1'
_atom_sites_solution_hydrogens geom
_atom_sites_solution_primary direct
_atom_sites_solution_secondary difmap
_cell_angle_alpha 90.00
_cell_angle_beta 97.960(5)
_cell_angle_gamma 90.00
_cell_formula_units_Z 4
_cell_length_a 22.646(7)
_cell_length_b 6.3642(19)
_cell_length_c 13.795(4)
_cell_measurement_reflns_used 1849
_cell_measurement_temperature 294(2)
_cell_measurement_theta_max 23.36
_cell_measurement_theta_min 2.50
_cell_volume 1969.0(10)
_computing_cell_refinement 'SAINT (Bruker, 1997)'
_computing_data_collection 'SMART (Bruker, 1997)'
_computing_data_reduction SAINT
_computing_molecular_graphics 'SHELXTL (Bruker, 1997)'
_computing_publication_material SHELXTL
_computing_structure_refinement 'SHELXL97 (Sheldrick, 1997)'
_computing_structure_solution 'SHELXS97 (Sheldrick, 1997)'
_diffrn_ambient_temperature 294(2)
_diffrn_measured_fraction_theta_full 0.993
_diffrn_measured_fraction_theta_max 0.993
_diffrn_measurement_device_type 'Bruker SMART CCD'
_diffrn_measurement_method \w
_diffrn_radiation_monochromator graphite
_diffrn_radiation_source 'fine-focus sealed tube'
_diffrn_radiation_type MoK\a
_diffrn_radiation_wavelength 0.71073
_diffrn_reflns_av_R_equivalents 0.0312
_diffrn_reflns_av_sigmaI/netI 0.0541
_diffrn_reflns_limit_h_max 22
_diffrn_reflns_limit_h_min -28
_diffrn_reflns_limit_k_max 6
_diffrn_reflns_limit_k_min -7
_diffrn_reflns_limit_l_max 17
_diffrn_reflns_limit_l_min -16
_diffrn_reflns_number 5559
_diffrn_reflns_theta_full 26.43
_diffrn_reflns_theta_max 26.43
_diffrn_reflns_theta_min 1.82
_exptl_absorpt_coefficient_mu 0.260
_exptl_absorpt_correction_T_max 0.955
_exptl_absorpt_correction_T_min 0.926
_exptl_absorpt_correction_type multi-scan
_exptl_absorpt_process_details '(SADABS; Sheldrick, 1996)'
_exptl_crystal_colour colorless
_exptl_crystal_density_diffrn 1.371
_exptl_crystal_density_method 'not measured'
_exptl_crystal_description block
_exptl_crystal_F_000 856
_exptl_crystal_size_max 0.30
_exptl_crystal_size_mid 0.20
_exptl_crystal_size_min 0.18
_refine_diff_density_max 0.219
_refine_diff_density_min -0.253
_refine_ls_abs_structure_details 'Flack (1983), 1154 Friedel pairs?'
_refine_ls_abs_structure_Flack 0.05(10)
_refine_ls_extinction_method none
_refine_ls_goodness_of_fit_ref 1.039
_refine_ls_hydrogen_treatment constr
_refine_ls_matrix_type full
_refine_ls_number_parameters 239
_refine_ls_number_reflns 3370
_refine_ls_number_restraints 1
_refine_ls_restrained_S_all 1.039
_refine_ls_R_factor_all 0.0714
_refine_ls_R_factor_gt 0.0406
_refine_ls_shift/su_max 0.001
_refine_ls_shift/su_mean 0.000
_refine_ls_structure_factor_coef Fsqd
_refine_ls_weighting_details 'calc w=1/[\s^2^(Fo^2^)+(0.0405P)^2^+0.0335P] where P=(Fo^2^+2Fc^2^)/3'
_refine_ls_weighting_scheme calc
_refine_ls_wR_factor_gt 0.0783
_refine_ls_wR_factor_ref 0.0895
_reflns_number_gt 2440
_reflns_number_total 3370
_reflns_threshold_expression I>2\s(I)
_cod_data_source_file hb2242.cif
_cod_data_source_block I
_cod_depositor_comments
;
The following automatic conversions were performed:

'_chemical_melting_point' value '440-441' was changed to '440.5(5)' -
the average value was taken and precision was estimated.

Automatic conversion script
Id: cif_fix_values 1646 2011-03-28 12:23:43Z adriana 

The following automatic conversions were performed:

'_chemical_melting_point' value '440-441' was changed to '440.5(5)' -
the average value was taken and precision was estimated.

Automatic conversion script
Id: cif_fix_values 1715 2011-07-08 13:25:40Z adriana 
;
_cod_original_sg_symbol_H-M 'C 2'
_cod_database_code 2212182
_cod_database_fobs_code 2212182

loop_
_symmetry_equiv_pos_as_xyz
'x, y, z'
'-x, y, -z'
'x+1/2, y+1/2, z'
'-x+1/2, y+1/2, -z'

loop_
_atom_site_type_symbol
_atom_site_label
_atom_site_fract_x
_atom_site_fract_y
_atom_site_fract_z
_atom_site_U_iso_or_equiv
_atom_site_adp_type
_atom_site_calc_flag
_atom_site_refinement_flags
_atom_site_occupancy
P P1 0.15579(4) 0.49939(14) 0.77068(6) 0.0414(2) Uani d . 1
P P2 0.35661(4) 1.07726(15) 0.73116(7) 0.0454(3) Uani d . 1
O O1 0.35727(10) 1.3176(4) 0.71174(19) 0.0556(7) Uani d . 1
O O2 0.42261(10) 1.0054(4) 0.75199(18) 0.0536(6) Uani d . 1
O O3 0.32272(13) 0.9572(5) 0.65332(18) 0.0784(9) Uani d . 1
O O4 0.33239(9) 1.0669(4) 0.83365(16) 0.0466(6) Uani d . 1
O O5 0.21873(9) 0.4247(3) 0.82426(15) 0.0416(6) Uani d . 1
O O6 0.12545(11) 0.6548(4) 0.82339(19) 0.0643(8) Uani d . 1
O O7 0.16639(9) 0.5780(4) 0.66651(15) 0.0460(6) Uani d . 1
O O8 0.12251(9) 0.2856(4) 0.75398(16) 0.0472(6) Uani d . 1
C C1 0.31938(14) 0.8732(5) 0.8745(2) 0.0360(8) Uani d . 1
C C2 0.35035(14) 0.8160(6) 0.9643(2) 0.0470(9) Uani d . 1
H H2 0.3795 0.9036 0.9966 0.056 Uiso calc R 1
C C3 0.33704(14) 0.6258(6) 1.0049(2) 0.0481(9) Uani d . 1
H H3 0.3583 0.5845 1.0644 0.058 Uiso calc R 1
C C4 0.29298(13) 0.4962(6) 0.9590(2) 0.0409(8) Uani d . 1
H H4 0.2840 0.3694 0.9872 0.049 Uiso calc R 1
C C5 0.26243(12) 0.5595(5) 0.8701(2) 0.0342(7) Uani d . 1
C C6 0.27515(13) 0.7473(5) 0.8265(2) 0.0357(7) Uani d . 1
H H6 0.2544 0.7873 0.7664 0.043 Uiso calc R 1
C C7 0.46504(16) 1.1373(6) 0.8122(3) 0.0567(10) Uani d . 1
H H7A 0.5048 1.0792 0.8139 0.068 Uiso calc R 1
H H7B 0.4555 1.1390 0.8786 0.068 Uiso calc R 1
C C8 0.46417(16) 1.3613(6) 0.7730(3) 0.0511(10) Uani d . 1
C C9 0.40189(15) 1.4495(5) 0.7693(3) 0.0546(10) Uani d . 1
H H9A 0.3923 1.4617 0.8354 0.066 Uiso calc R 1
H H9B 0.4006 1.5892 0.7410 0.066 Uiso calc R 1
C C10 0.48418(18) 1.3620(7) 0.6718(3) 0.0718(13) Uani d . 1
H H10A 0.4584 1.2726 0.6287 0.108 Uiso calc R 1
H H10B 0.5244 1.3112 0.6768 0.108 Uiso calc R 1
H H10C 0.4823 1.5026 0.6464 0.108 Uiso calc R 1
C C11 0.50673(19) 1.4964(8) 0.8431(3) 0.0873(14) Uani d . 1
H H11A 0.5041 1.6401 0.8218 0.131 Uiso calc R 1
H H11B 0.5468 1.4471 0.8437 0.131 Uiso calc R 1
H H11C 0.4960 1.4867 0.9079 0.131 Uiso calc R 1
C C12 0.14493(16) 0.1357(5) 0.6874(2) 0.0509(9) Uani d . 1
H H12A 0.1193 0.0131 0.6805 0.061 Uiso calc R 1
H H12B 0.1846 0.0903 0.7151 0.061 Uiso calc R 1
C C13 0.14728(14) 0.2326(5) 0.5865(2) 0.0468(9) Uani d . 1
C C14 0.18739(16) 0.4259(5) 0.5995(2) 0.0479(9) Uani d . 1
H H14A 0.2277 0.3830 0.6248 0.057 Uiso calc R 1
H H14B 0.1883 0.4919 0.5364 0.057 Uiso calc R 1
C C15 0.17527(19) 0.0693(7) 0.5247(3) 0.0724(11) Uani d . 1
H H15A 0.2148 0.0360 0.5556 0.109 Uiso calc R 1
H H15B 0.1772 0.1256 0.4606 0.109 Uiso calc R 1
H H15C 0.1513 -0.0557 0.5192 0.109 Uiso calc R 1
C C16 0.08498(16) 0.2922(7) 0.5378(3) 0.0648(11) Uani d . 1
H H16A 0.0601 0.1695 0.5314 0.097 Uiso calc R 1
H H16B 0.0873 0.3501 0.4742 0.097 Uiso calc R 1
H H16C 0.0682 0.3948 0.5772 0.097 Uiso calc R 1

loop_
_atom_site_aniso_label
_atom_site_aniso_U_11
_atom_site_aniso_U_22
_atom_site_aniso_U_33
_atom_site_aniso_U_12
_atom_site_aniso_U_13
_atom_site_aniso_U_23
P1 0.0362(4) 0.0459(6) 0.0421(5) -0.0005(4) 0.0050(4) 0.0045(4)
P2 0.0479(5) 0.0435(5) 0.0453(6) -0.0095(4) 0.0082(4) 0.0004(5)
O1 0.0418(14) 0.0490(16) 0.0741(18) -0.0025(12) 0.0011(13) 0.0160(13)
O2 0.0537(14) 0.0326(13) 0.0782(17) -0.0026(12) 0.0219(13) -0.0010(13)
O3 0.094(2) 0.093(2) 0.0480(16) -0.0445(19) 0.0091(14) -0.0102(15)
O4 0.0526(14) 0.0394(13) 0.0509(14) -0.0104(12) 0.0178(11) -0.0063(12)
O5 0.0392(13) 0.0393(14) 0.0450(13) -0.0052(10) 0.0016(11) 0.0042(11)
O6 0.0547(16) 0.074(2) 0.0657(17) 0.0144(14) 0.0126(13) -0.0082(14)
O7 0.0524(14) 0.0431(13) 0.0413(13) -0.0042(12) 0.0018(10) 0.0106(12)
O8 0.0393(13) 0.0598(16) 0.0434(13) -0.0130(12) 0.0089(11) 0.0077(13)
C1 0.0345(18) 0.041(2) 0.0344(18) -0.0015(15) 0.0102(15) -0.0068(15)
C2 0.042(2) 0.058(2) 0.041(2) -0.0115(17) 0.0076(16) -0.0159(18)
C3 0.045(2) 0.065(3) 0.0336(18) 0.0041(18) 0.0027(15) -0.0018(18)
C4 0.0401(18) 0.0469(19) 0.0370(17) 0.0007(17) 0.0101(14) 0.0030(17)
C5 0.0316(16) 0.0358(19) 0.0355(16) -0.0025(15) 0.0062(13) -0.0046(15)
C6 0.0315(17) 0.040(2) 0.0358(17) 0.0011(14) 0.0041(14) -0.0012(15)
C7 0.042(2) 0.057(3) 0.070(3) 0.0071(18) 0.0041(19) 0.015(2)
C8 0.044(2) 0.044(2) 0.068(3) -0.0071(17) 0.015(2) 0.0028(18)
C9 0.047(2) 0.033(2) 0.086(3) -0.0027(17) 0.014(2) 0.0024(19)
C10 0.059(3) 0.075(3) 0.087(3) -0.003(2) 0.031(2) 0.018(3)
C11 0.066(3) 0.089(3) 0.103(4) -0.028(3) 0.000(2) -0.017(3)
C12 0.051(2) 0.046(2) 0.054(2) -0.0128(17) -0.0013(18) 0.0047(18)
C13 0.048(2) 0.049(2) 0.043(2) -0.0042(17) 0.0051(16) 0.0010(17)
C14 0.047(2) 0.057(2) 0.041(2) -0.0059(18) 0.0094(17) 0.0101(18)
C15 0.087(3) 0.069(3) 0.061(2) 0.003(3) 0.012(2) -0.008(2)
C16 0.058(2) 0.083(3) 0.050(2) -0.009(2) -0.0053(19) 0.001(2)

loop_
_atom_type_symbol
_atom_type_description
_atom_type_scat_dispersion_real
_atom_type_scat_dispersion_imag
_atom_type_scat_source
C C 0.0033 0.0016 'International Tables Vol C Tables 4.2.6.8 and 6.1.1.4'
H H 0.0000 0.0000 'International Tables Vol C Tables 4.2.6.8 and 6.1.1.4'
O O 0.0106 0.0060 'International Tables Vol C Tables 4.2.6.8 and 6.1.1.4'
P P 0.1023 0.0942 'International Tables Vol C Tables 4.2.6.8 and 6.1.1.4'

loop_
_geom_angle_atom_site_label_1
_geom_angle_atom_site_label_2
_geom_angle_atom_site_label_3
_geom_angle
_geom_angle_publ_flag
O6 P1 O8 114.54(15) n
O6 P1 O7 112.54(15) n
O8 P1 O7 105.97(13) n
O6 P1 O5 115.28(14) n
O8 P1 O5 101.11(12) n
O7 P1 O5 106.29(11) n
O3 P2 O2 112.33(17) n
O3 P2 O1 114.11(17) n
O2 P2 O1 106.86(14) n
O3 P2 O4 115.18(14) n
O2 P2 O4 105.40(13) n
O1 P2 O4 101.97(14) n
C9 O1 P2 119.6(2) ?
C7 O2 P2 118.8(2) ?
C1 O4 P2 120.81(19) ?
C5 O5 P1 124.27(19) ?
C14 O7 P1 118.1(2) ?
C12 O8 P1 117.37(19) ?
C6 C1 C2 121.4(3) ?
C6 C1 O4 119.7(3) ?
C2 C1 O4 118.8(3) ?
C3 C2 C1 118.7(3) ?
C3 C2 H2 120.7 ?
C1 C2 H2 120.7 ?
C4 C3 C2 121.4(3) ?
C4 C3 H3 119.3 ?
C2 C3 H3 119.3 ?
C3 C4 C5 118.3(3) ?
C3 C4 H4 120.8 ?
C5 C4 H4 120.8 ?
C4 C5 C6 121.9(3) ?
C4 C5 O5 117.4(3) ?
C6 C5 O5 120.7(3) ?
C1 C6 C5 118.2(3) ?
C1 C6 H6 120.9 ?
C5 C6 H6 120.9 ?
O2 C7 C8 111.3(3) ?
O2 C7 H7A 109.4 ?
C8 C7 H7A 109.4 ?
O2 C7 H7B 109.4 ?
C8 C7 H7B 109.4 ?
H7A C7 H7B 108.0 ?
C9 C8 C7 109.0(3) ?
C9 C8 C10 111.2(3) ?
C7 C8 C10 109.7(3) ?
C9 C8 C11 108.4(3) ?
C7 C8 C11 108.9(4) ?
C10 C8 C11 109.6(3) ?
O1 C9 C8 112.1(3) ?
O1 C9 H9A 109.2 ?
C8 C9 H9A 109.2 ?
O1 C9 H9B 109.2 ?
C8 C9 H9B 109.2 ?
H9A C9 H9B 107.9 ?
C8 C10 H10A 109.5 ?
C8 C10 H10B 109.5 ?
H10A C10 H10B 109.5 ?
C8 C10 H10C 109.5 ?
H10A C10 H10C 109.5 ?
H10B C10 H10C 109.5 ?
C8 C11 H11A 109.5 ?
C8 C11 H11B 109.5 ?
H11A C11 H11B 109.5 ?
C8 C11 H11C 109.5 ?
H11A C11 H11C 109.5 ?
H11B C11 H11C 109.5 ?
O8 C12 C13 111.5(3) ?
O8 C12 H12A 109.3 ?
C13 C12 H12A 109.3 ?
O8 C12 H12B 109.3 ?
C13 C12 H12B 109.3 ?
H12A C12 H12B 108.0 ?
C16 C13 C14 110.5(3) ?
C16 C13 C12 110.8(3) ?
C14 C13 C12 108.3(3) ?
C16 C13 C15 110.6(3) ?
C14 C13 C15 109.0(3) ?
C12 C13 C15 107.6(3) ?
O7 C14 C13 111.6(3) ?
O7 C14 H14A 109.3 ?
C13 C14 H14A 109.3 ?
O7 C14 H14B 109.3 ?
C13 C14 H14B 109.3 ?
H14A C14 H14B 108.0 ?
C13 C15 H15A 109.5 ?
C13 C15 H15B 109.5 ?
H15A C15 H15B 109.5 ?
C13 C15 H15C 109.5 ?
H15A C15 H15C 109.5 ?
H15B C15 H15C 109.5 ?
C13 C16 H16A 109.5 ?
C13 C16 H16B 109.5 ?
H16A C16 H16B 109.5 ?
C13 C16 H16C 109.5 ?
H16A C16 H16C 109.5 ?
H16B C16 H16C 109.5 ?

loop_
_geom_bond_atom_site_label_1
_geom_bond_atom_site_label_2
_geom_bond_distance
_geom_bond_publ_flag
P1 O6 1.455(2) y
P1 O8 1.557(2) y
P1 O7 1.571(2) y
P1 O5 1.585(2) y
P2 O3 1.448(3) y
P2 O2 1.551(3) y
P2 O1 1.553(3) y
P2 O4 1.587(2) y
O1 C9 1.461(4) ?
O2 C7 1.448(4) ?
O4 C1 1.404(4) ?
O5 C5 1.394(4) ?
O7 C14 1.462(4) ?
O8 C12 1.463(4) ?
C1 C6 1.379(4) ?
C1 C2 1.384(5) ?
C2 C3 1.384(5) ?
C2 H2 0.9300 ?
C3 C4 1.379(4) ?
C3 H3 0.9300 ?
C4 C5 1.382(4) ?
C4 H4 0.9300 ?
C5 C6 1.386(4) ?
C6 H6 0.9300 ?
C7 C8 1.524(5) ?
C7 H7A 0.9700 ?
C7 H7B 0.9700 ?
C8 C9 1.512(5) ?
C8 C10 1.525(5) ?
C8 C11 1.532(5) ?
C9 H9A 0.9700 ?
C9 H9B 0.9700 ?
C10 H10A 0.9600 ?
C10 H10B 0.9600 ?
C10 H10C 0.9600 ?
C11 H11A 0.9600 ?
C11 H11B 0.9600 ?
C11 H11C 0.9600 ?
C12 C13 1.530(5) ?
C12 H12A 0.9700 ?
C12 H12B 0.9700 ?
C13 C16 1.524(4) ?
C13 C14 1.525(5) ?
C13 C15 1.536(5) ?
C14 H14A 0.9700 ?
C14 H14B 0.9700 ?
C15 H15A 0.9600 ?
C15 H15B 0.9600 ?
C15 H15C 0.9600 ?
C16 H16A 0.9600 ?
C16 H16B 0.9600 ?
C16 H16C 0.9600 ?

loop_
_geom_torsion_atom_site_label_1
_geom_torsion_atom_site_label_2
_geom_torsion_atom_site_label_3
_geom_torsion_atom_site_label_4
_geom_torsion
_geom_torsion_publ_flag
O3 P2 O1 C9 -163.3(2) ?
O2 P2 O1 C9 -38.5(3) ?
O4 P2 O1 C9 71.9(3) ?
O3 P2 O2 C7 166.9(2) ?
O1 P2 O2 C7 41.0(3) ?
O4 P2 O2 C7 -66.9(2) ?
O3 P2 O4 C1 49.7(3) ?
O2 P2 O4 C1 -74.7(2) ?
O1 P2 O4 C1 173.9(2) ?
O6 P1 O5 C5 -44.7(3) ?
O8 P1 O5 C5 -168.8(2) ?
O7 P1 O5 C5 80.7(2) ?
O6 P1 O7 C14 -170.0(2) ?
O8 P1 O7 C14 -44.1(2) ?
O5 P1 O7 C14 62.9(2) ?
O6 P1 O8 C12 169.7(2) ?
O7 P1 O8 C12 45.1(2) ?
O5 P1 O8 C12 -65.6(2) ?
P2 O4 C1 C6 -62.8(3) ?
P2 O4 C1 C2 119.1(3) ?
C6 C1 C2 C3 1.4(5) ?
O4 C1 C2 C3 179.4(3) ?
C1 C2 C3 C4 -1.5(5) ?
C2 C3 C4 C5 0.7(5) ?
C3 C4 C5 C6 0.3(4) ?
C3 C4 C5 O5 179.0(3) ?
P1 O5 C5 C4 138.5(2) ?
P1 O5 C5 C6 -42.8(3) ?
C2 C1 C6 C5 -0.4(5) ?
O4 C1 C6 C5 -178.4(2) ?
C4 C5 C6 C1 -0.5(4) ?
O5 C5 C6 C1 -179.1(3) ?
P2 O2 C7 C8 -53.9(4) n
O2 C7 C8 C9 58.2(4) n
O2 C7 C8 C10 -63.8(4) ?
O2 C7 C8 C11 176.3(3) ?
P2 O1 C9 C8 49.2(4) n
C7 C8 C9 O1 -55.8(4) n
C10 C8 C9 O1 65.3(4) ?
C11 C8 C9 O1 -174.2(3) ?
P1 O8 C12 C13 -55.9(3) n
O8 C12 C13 C16 -62.9(4) ?
O8 C12 C13 C14 58.5(4) n
O8 C12 C13 C15 176.2(3) ?
P1 O7 C14 C13 53.6(3) n
C16 C13 C14 O7 64.3(4) ?
C12 C13 C14 O7 -57.2(4) n
C15 C13 C14 O7 -173.9(3) ?

loop_
_cod_related_entry_id
_cod_related_entry_database
_cod_related_entry_code
1 ChemSpider 9255151
